data_7708061
loop_
_publ_author_name
'Zhou, Haiyu'
'Bai, Tongtong'
'Pan, Yanlin'
'Wei, Yongliang'
'Wang, Tongdao'

_publ_section_title
;
 Facile synthesis of air-stable heterobimetallic osmium-silver hydride
 complexes.
;
_journal_issue 35
_journal_name_full 'Dalton transactions (Cambridge, England : 2003)'
_journal_page_first 12093
_journal_page_last 12097
_journal_paper_doi 10.1039/d1dt02619d
_journal_volume 50
_journal_year 2021
_chemical_formula_moiety 'C65 H56 Ag O Os P3'
_chemical_formula_sum 'C65 H56 Ag O Os P3'
_chemical_formula_weight 1244.07
_space_group_crystal_system monoclinic
_space_group_IT_number 14
_space_group_name_Hall '-P 2yn'
_space_group_name_H-M_alt 'P 1 21/n 1'
_atom_sites_solution_hydrogens mixed
_atom_sites_solution_primary iterative
_audit_creation_date 2021-02-28
_audit_creation_method
;
Olex2 1.2
(compiled 2018.05.29 svn.r3508 for OlexSys, GUI svn.r5506)
;
_audit_update_record
;
2021-08-13 deposited with the CCDC.	2021-08-16 downloaded from the CCDC.
;
_cell_angle_alpha 90
_cell_angle_beta 97.0280(10)
_cell_angle_gamma 90
_cell_formula_units_Z 4
_cell_length_a 13.1963(4)
_cell_length_b 29.4703(10)
_cell_length_c 13.9338(4)
_cell_measurement_reflns_used 9519
_cell_measurement_temperature 120(2)
_cell_measurement_theta_max 27.444
_cell_measurement_theta_min 2.437
_cell_volume 5378.1(3)
_computing_cell_refinement 'SAINT V8.40A (?, 2016)'
_computing_data_collection 'Bruker SMART'
_computing_data_reduction 'SAINT V8.40A (?, 2016)'
_computing_molecular_graphics 'Olex2 (Dolomanov et al., 2009)'
_computing_publication_material 'Olex2 (Dolomanov et al., 2009)'
_computing_structure_refinement 'ShelXL (Sheldrick, 2015)'
_computing_structure_solution 'olex2.solve (Bourhis et al., 2015)'
_diffrn_ambient_temperature 120.15
_diffrn_detector 'Bruker APEX2 area detector'
_diffrn_detector_area_resol_mean 7.9
_diffrn_detector_type 'CCD area detector'
_diffrn_measured_fraction_theta_full 0.999
_diffrn_measured_fraction_theta_max 0.997
_diffrn_measurement_device 'three-circle diffractometer'
_diffrn_measurement_device_type 'Bruker APEX2 microsource'
_diffrn_measurement_method '\w and \f scans'
_diffrn_radiation_monochromator 'mirror optics'
_diffrn_radiation_probe x-ray
_diffrn_radiation_type MoK\a
_diffrn_radiation_wavelength 0.71073
_diffrn_reflns_av_R_equivalents 0.0350
_diffrn_reflns_av_unetI/netI 0.0182
_diffrn_reflns_Laue_measured_fraction_full 0.999
_diffrn_reflns_Laue_measured_fraction_max 0.997
_diffrn_reflns_limit_h_max 16
_diffrn_reflns_limit_h_min -17
_diffrn_reflns_limit_k_max 38
_diffrn_reflns_limit_k_min -38
_diffrn_reflns_limit_l_max 18
_diffrn_reflns_limit_l_min -17
_diffrn_reflns_number 125506
_diffrn_reflns_point_group_measured_fraction_full 0.999
_diffrn_reflns_point_group_measured_fraction_max 0.997
_diffrn_reflns_theta_full 25.242
_diffrn_reflns_theta_max 27.522
_diffrn_reflns_theta_min 2.372
_diffrn_source 'microfocus sealed X-ray tube'
_diffrn_source_type 'Incoatec I\ms'
_exptl_absorpt_coefficient_mu 2.856
_exptl_absorpt_correction_T_max 0.7456
_exptl_absorpt_correction_T_min 0.6182
_exptl_absorpt_correction_type multi-scan
_exptl_absorpt_process_details
;
SADABS-2016/2 (Bruker,2016/2) was used for absorption correction.
wR2(int) was 0.0652 before and 0.0455 after correction.
The Ratio of minimum to maximum transmission is 0.8291.
The \l/2 correction factor is Not present.
;
_exptl_crystal_colour 'clear light colourless'
_exptl_crystal_colour_lustre clear
_exptl_crystal_colour_modifier light
_exptl_crystal_colour_primary colourless
_exptl_crystal_density_diffrn 1.536
_exptl_crystal_description block
_exptl_crystal_F_000 2488
_exptl_crystal_size_max 0.44
_exptl_crystal_size_mid 0.23
_exptl_crystal_size_min 0.2
_refine_diff_density_max 1.814
_refine_diff_density_min -0.797
_refine_diff_density_rms 0.119
_refine_ls_extinction_method none
_refine_ls_goodness_of_fit_ref 1.050
_refine_ls_hydrogen_treatment mixed
_refine_ls_matrix_type full
_refine_ls_number_parameters 689
_refine_ls_number_reflns 12348
_refine_ls_number_restraints 49
_refine_ls_restrained_S_all 1.052
_refine_ls_R_factor_all 0.0449
_refine_ls_R_factor_gt 0.0379
_refine_ls_shift/su_max 0.001
_refine_ls_shift/su_mean 0.000
_refine_ls_structure_factor_coef Fsqd
_refine_ls_weighting_details 'w=1/[\s^2^(Fo^2^)+(0.0426P)^2^+23.7083P] where P=(Fo^2^+2Fc^2^)/3'
_refine_ls_weighting_scheme calc
_refine_ls_wR_factor_gt 0.0947
_refine_ls_wR_factor_ref 0.1004
_reflns_Friedel_coverage 0.000
_reflns_number_gt 11039
_reflns_number_total 12348
_reflns_threshold_expression 'I > 2\s(I)'
_cod_data_source_file d1dt02619d2.cif
_cod_data_source_block mo_19nov8btta_0m_pl
_cod_depositor_comments 'Adding full bibliography for 7708061--7708062.cif.'
_cod_database_code 7708061
_shelx_shelxl_version_number 2018/3
_shelx_space_group_comment
;
The symmetry employed for this shelxl refinement is uniquely defined
by the following loop, which should always be used as a source of
symmetry information in preference to the above space-group names.
They are only intended as comments.
;
_shelx_estimated_absorpt_t_max 0.599
_shelx_estimated_absorpt_t_min 0.366
_olex2_refinement_description
;
1. Fixed Uiso
 At 1.2 times of:
  All C(H) groups, All C(H,H) groups
 At 1.5 times of:
  All C(H,H,H) groups
2. Restrained distances
 P2-C21A \\sim P2-C211
 with sigma of 0.02
3. Uiso/Uaniso restraints and constraints
Uanis(C24A) \\sim Ueq: with sigma of 0.01 and sigma for terminal atoms of 0.02
Uanis(C21A) \\sim Ueq: with sigma of 0.001 and sigma for terminal atoms of 0.002
4. Rigid body (RIGU) restrains
 C211, C212, C213, C214, C215, C216
 with sigma for 1-2 distances of 0.001 and sigma for 1-3 distances of 0.001
5. Others
 Sof(C26A)=Sof(H26A)=Sof(C21A)=Sof(C22A)=Sof(H22A)=Sof(C23A)=Sof(H23A)=
 Sof(C24A)=Sof(H24A)=Sof(C25A)=Sof(H25A)=1-FVAR(1)
 Sof(C211)=Sof(C212)=Sof(H212)=Sof(C213)=Sof(H213)=Sof(C214)=Sof(H214)=
 Sof(C215)=Sof(H215)=Sof(C216)=Sof(H216)=FVAR(1)
6.a Aromatic/amide H refined with riding coordinates:
 C26A(H26A), C22A(H22A), C23A(H23A), C24A(H24A), C25A(H25A), C102(H102),
 C103(H103), C104(H104), C105(H105), C106(H106), C112(H112), C113(H113),
 C114(H114), C115(H115), C116(H116), C122(H122), C123(H123), C124(H124),
 C125(H125), C126(H126), C202(H202), C203(H203), C204(H204), C205(H205),
 C206(H206), C212(H212), C213(H213), C214(H214), C215(H215), C216(H216),
 C222(H222), C223(H223), C224(H224), C225(H225), C226(H226), C302(H302),
 C303(H303), C304(H304), C305(H305), C306(H306), C312(H312), C313(H313),
 C314(H314), C315(H315), C316(H316), C322(H322), C323(H323), C324(H324),
 C325(H325), C326(H326)
6.b Fitted hexagon refined as free rotating group:
 C26A(C21A,C22A,C23A,C24A,C25A)
6.c X=CH2 refined with riding coordinates:
 C4(H4A,H4B), C9(H9A,H9B)
6.d Idealised Me refined as rotating group:
 C5(H5A,H5B,H5C), C10(H10A,H10B,H10C)
;
_olex2_submission_special_instructions 'No special instructions were received'

loop_
_space_group_symop_operation_xyz
'x, y, z'
'-x+1/2, y+1/2, -z+1/2'
'-x, -y, -z'
'x-1/2, -y-1/2, z-1/2'

loop_
_atom_site_label
_atom_site_type_symbol
_atom_site_fract_x
_atom_site_fract_y
_atom_site_fract_z
_atom_site_U_iso_or_equiv
_atom_site_adp_type
_atom_site_occupancy
_atom_site_site_symmetry_order
_atom_site_calc_flag
_atom_site_refinement_flags_posn
_atom_site_refinement_flags_adp
_atom_site_refinement_flags_occupancy
_atom_site_disorder_assembly
_atom_site_disorder_group
Os1 Os 0.16018(2) 0.17305(2) 0.35247(2) 0.02397(6) Uani 1 1 d . . . . .
H H 0.161(4) 0.154(2) 0.240(4) 0.046(15) Uiso 1 1 d . . . . .
O1 O -0.0607(3) 0.19450(16) 0.2841(4) 0.0644(13) Uani 1 1 d . . . . .
C1 C 0.3184(3) 0.16030(17) 0.3791(3) 0.0332(9) Uani 1 1 d . . . . .
P1 P 0.21270(8) 0.24372(4) 0.29696(7) 0.0268(2) Uani 1 1 d . . . . .
Ag1 Ag 0.28499(3) 0.12662(2) 0.23065(3) 0.04304(10) Uani 1 1 d . . . . .
C2 C 0.4096(4) 0.1540(2) 0.3855(4) 0.0441(12) Uani 1 1 d . . . . .
P2 P 0.10991(9) 0.10183(4) 0.40606(10) 0.0346(3) Uani 1 1 d D . . . .
C3 C 0.5194(4) 0.1502(3) 0.3998(5) 0.0661(19) Uani 1 1 d . . . . .
P3 P 0.36491(10) 0.07848(4) 0.12807(9) 0.0358(3) Uani 1 1 d . . . . .
C4 C 0.5650(6) 0.1106(4) 0.4298(10) 0.135(5) Uani 1 1 d . . . . .
H4A H 0.524629 0.085004 0.441524 0.163 Uiso 1 1 calc R . . . .
H4B H 0.637385 0.108499 0.439004 0.163 Uiso 1 1 calc R . . . .
C5 C 0.5764(5) 0.1911(4) 0.3820(7) 0.097(3) Uani 1 1 d . . . . .
H5A H 0.566351 0.198162 0.312744 0.146 Uiso 1 1 calc GR . . . .
H5B H 0.649148 0.186127 0.402876 0.146 Uiso 1 1 calc GR . . . .
H5C H 0.551886 0.216470 0.418338 0.146 Uiso 1 1 calc GR . . . .
C6 C 0.1632(3) 0.19436(14) 0.4944(3) 0.0259(8) Uani 1 1 d . . . . .
C7 C 0.1660(3) 0.20236(15) 0.5790(3) 0.0302(9) Uani 1 1 d . . . . .
C8 C 0.1694(4) 0.21204(18) 0.6809(3) 0.0373(10) Uani 1 1 d . . . . .
C9 C 0.1079(6) 0.1907(3) 0.7356(4) 0.0669(19) Uani 1 1 d . . . . .
H9A H 0.060750 0.168692 0.707516 0.080 Uiso 1 1 calc R . . . .
H9B H 0.111400 0.197607 0.802484 0.080 Uiso 1 1 calc R . . . .
C10 C 0.2443(4) 0.2468(2) 0.7216(4) 0.0493(13) Uani 1 1 d . . . . .
H10A H 0.313228 0.237417 0.710692 0.074 Uiso 1 1 calc GR . . . .
H10B H 0.241014 0.249875 0.791146 0.074 Uiso 1 1 calc GR . . . .
H10C H 0.228038 0.275988 0.689682 0.074 Uiso 1 1 calc GR . . . .
C11 C 0.0220(4) 0.18682(16) 0.3138(4) 0.0370(10) Uani 1 1 d . . . . .
C26A C -0.0044(9) 0.0786(3) 0.2201(8) 0.069(7) Uani 0.331(8) 1 d . . P A 2
H26A H -0.044422 0.104349 0.232084 0.083 Uiso 0.331(8) 1 calc R . P A 2
C21A C 0.0769(10) 0.0656(4) 0.2874(7) 0.041(4) Uani 0.331(8) 1 d DG U P A 2
C22A C 0.1354(8) 0.0280(5) 0.2698(9) 0.071(7) Uani 0.331(8) 1 d G . P A 2
H22A H 0.190954 0.019148 0.315811 0.085 Uiso 0.331(8) 1 calc R . P A 2
C23A C 0.1125(10) 0.0034(4) 0.1848(10) 0.076(7) Uani 0.331(8) 1 d G . P A 2
H23A H 0.152521 -0.022344 0.172806 0.091 Uiso 0.331(8) 1 calc R . P A 2
C24A C 0.0312(11) 0.0164(4) 0.1175(8) 0.084(7) Uani 0.331(8) 1 d G U P A 2
H24A H 0.015617 -0.000490 0.059439 0.101 Uiso 0.331(8) 1 calc R . P A 2
C25A C -0.0273(9) 0.0540(4) 0.1351(7) 0.039(4) Uani 0.331(8) 1 d G . P A 2
H25A H -0.082855 0.062857 0.089077 0.047 Uiso 0.331(8) 1 calc R . P A 2
C101 C 0.1071(3) 0.28384(15) 0.2677(3) 0.0303(9) Uani 1 1 d . . . . .
C102 C 0.0726(4) 0.29944(19) 0.1754(4) 0.0463(12) Uani 1 1 d . . . . .
H102 H 0.108165 0.291347 0.122685 0.056 Uiso 1 1 calc R . . . .
C103 C -0.0137(5) 0.3268(2) 0.1596(5) 0.0551(15) Uani 1 1 d . . . . .
H103 H -0.037912 0.336292 0.095732 0.066 Uiso 1 1 calc R . . . .
C104 C -0.0638(4) 0.34016(18) 0.2347(5) 0.0506(14) Uani 1 1 d . . . . .
H104 H -0.122425 0.359018 0.223384 0.061 Uiso 1 1 calc R . . . .
C105 C -0.0292(5) 0.32626(17) 0.3266(5) 0.0491(14) Uani 1 1 d . . . . .
H105 H -0.063144 0.336106 0.379228 0.059 Uiso 1 1 calc R . . . .
C106 C 0.0556(4) 0.29771(17) 0.3437(4) 0.0388(11) Uani 1 1 d . . . . .
H106 H 0.078119 0.287751 0.407597 0.047 Uiso 1 1 calc R . . . .
C111 C 0.2709(3) 0.24032(16) 0.1840(3) 0.0322(9) Uani 1 1 d . . . . .
C112 C 0.2151(4) 0.2208(2) 0.1036(3) 0.0447(12) Uani 1 1 d . . . . .
H112 H 0.149679 0.208202 0.108608 0.054 Uiso 1 1 calc R . . . .
C113 C 0.2549(5) 0.2197(2) 0.0155(4) 0.0546(15) Uani 1 1 d . . . . .
H113 H 0.215503 0.207110 -0.039699 0.066 Uiso 1 1 calc R . . . .
C114 C 0.3502(5) 0.2366(2) 0.0076(4) 0.0531(14) Uani 1 1 d . . . . .
H114 H 0.375613 0.236954 -0.053311 0.064 Uiso 1 1 calc R . . . .
C115 C 0.4081(4) 0.2530(2) 0.0875(4) 0.0514(14) Uani 1 1 d . . . . .
H115 H 0.475749 0.263034 0.082968 0.062 Uiso 1 1 calc R . . . .
C116 C 0.3693(4) 0.25516(19) 0.1763(4) 0.0416(11) Uani 1 1 d . . . . .
H116 H 0.410392 0.266841 0.231494 0.050 Uiso 1 1 calc R . . . .
C121 C 0.3015(3) 0.27937(17) 0.3757(3) 0.0335(9) Uani 1 1 d . . . . .
C122 C 0.3200(5) 0.32386(18) 0.3472(4) 0.0477(13) Uani 1 1 d . . . . .
H122 H 0.287439 0.335138 0.287418 0.057 Uiso 1 1 calc R . . . .
C123 C 0.3864(5) 0.3516(2) 0.4069(5) 0.0578(15) Uani 1 1 d . . . . .
H123 H 0.399355 0.381691 0.387074 0.069 Uiso 1 1 calc R . . . .
C124 C 0.4332(5) 0.3357(2) 0.4941(4) 0.0524(14) Uani 1 1 d . . . . .
H124 H 0.478023 0.354832 0.534557 0.063 Uiso 1 1 calc R . . . .
C125 C 0.4149(4) 0.2921(2) 0.5225(4) 0.0472(13) Uani 1 1 d . . . . .
H125 H 0.447408 0.281244 0.582766 0.057 Uiso 1 1 calc R . . . .
C126 C 0.3493(3) 0.26363(18) 0.4641(3) 0.0358(10) Uani 1 1 d . . . . .
H126 H 0.337196 0.233570 0.484486 0.043 Uiso 1 1 calc R . . . .
C201 C 0.0195(5) 0.1023(2) 0.4993(5) 0.0603(16) Uani 1 1 d . . . . .
C202 C -0.0547(5) 0.1325(2) 0.4982(5) 0.0599(16) Uani 1 1 d . . . . .
H202 H -0.057772 0.156355 0.452222 0.072 Uiso 1 1 calc R . . . .
C203 C -0.1281(5) 0.1308(3) 0.5612(5) 0.0671(18) Uani 1 1 d . . . . .
H203 H -0.184017 0.151289 0.551883 0.081 Uiso 1 1 calc R . . . .
C204 C -0.1230(8) 0.1021(3) 0.6330(7) 0.088(3) Uani 1 1 d . . . . .
H204 H -0.173429 0.102107 0.676148 0.106 Uiso 1 1 calc R . . . .
C205 C -0.0425(8) 0.0716(3) 0.6450(6) 0.090(3) Uani 1 1 d . . . . .
H205 H -0.036203 0.050748 0.697351 0.108 Uiso 1 1 calc R . . . .
C206 C 0.0300(7) 0.0719(3) 0.5784(5) 0.075(2) Uani 1 1 d . . . . .
H206 H 0.086270 0.051569 0.586776 0.090 Uiso 1 1 calc R . . . .
C211 C 0.0419(6) 0.0649(2) 0.3171(6) 0.0348(15) Uani 0.669(8) 1 d D U P A 1
C212 C 0.0880(10) 0.0494(4) 0.2463(8) 0.070(3) Uani 0.669(8) 1 d . U P A 1
H212 H 0.159328 0.054161 0.247327 0.084 Uiso 0.669(8) 1 calc R . P A 1
C213 C 0.0355(12) 0.0262(5) 0.1700(9) 0.089(4) Uani 0.669(8) 1 d . U P A 1
H213 H 0.070452 0.019675 0.115872 0.107 Uiso 0.669(8) 1 calc R . P A 1
C214 C -0.0563(9) 0.0131(3) 0.1670(7) 0.071(3) Uani 0.669(8) 1 d . U P A 1
H214 H -0.086518 -0.006504 0.117485 0.086 Uiso 0.669(8) 1 calc R . P A 1
C215 C -0.1124(10) 0.0293(5) 0.2422(10) 0.108(5) Uani 0.669(8) 1 d . U P A 1
H215 H -0.183690 0.023521 0.237729 0.130 Uiso 0.669(8) 1 calc R . P A 1
C216 C -0.0640(8) 0.0535(4) 0.3227(8) 0.072(3) Uani 0.669(8) 1 d . U P A 1
H216 H -0.098339 0.061751 0.376188 0.086 Uiso 0.669(8) 1 calc R . P A 1
C221 C 0.2052(5) 0.06479(17) 0.4713(4) 0.0490(14) Uani 1 1 d . . . . .
C222 C 0.1939(7) 0.0179(3) 0.4707(7) 0.101(3) Uani 1 1 d . . . . .
H222 H 0.136774 0.004486 0.433055 0.121 Uiso 1 1 calc R . . . .
C223 C 0.2654(9) -0.0098(3) 0.5247(8) 0.127(5) Uani 1 1 d . . . . .
H223 H 0.257241 -0.041832 0.522651 0.152 Uiso 1 1 calc R . . . .
C224 C 0.3472(7) 0.0091(3) 0.5805(6) 0.085(3) Uani 1 1 d . . . . .
H224 H 0.394667 -0.009685 0.618940 0.102 Uiso 1 1 calc R . . . .
C225 C 0.3607(5) 0.0565(2) 0.5807(4) 0.0514(14) Uani 1 1 d . . . . .
H225 H 0.420621 0.069816 0.613805 0.062 Uiso 1 1 calc R . . . .
C226 C 0.2854(4) 0.08339(17) 0.5320(4) 0.0374(10) Uani 1 1 d . . . . .
H226 H 0.288788 0.115375 0.540329 0.045 Uiso 1 1 calc R . . . .
C301 C 0.3648(4) 0.01899(17) 0.1643(4) 0.0405(11) Uani 1 1 d . . . . .
C302 C 0.3759(6) 0.0095(3) 0.2646(5) 0.073(2) Uani 1 1 d . . . . .
H302 H 0.381510 0.033695 0.310085 0.087 Uiso 1 1 calc R . . . .
C303 C 0.3785(7) -0.0360(4) 0.2969(7) 0.098(3) Uani 1 1 d . . . . .
H303 H 0.389434 -0.042967 0.363925 0.118 Uiso 1 1 calc R . . . .
C304 C 0.3644(7) -0.0711(3) 0.2264(7) 0.082(3) Uani 1 1 d . . . . .
H304 H 0.359540 -0.101753 0.246511 0.098 Uiso 1 1 calc R . . . .
C305 C 0.3585(8) -0.0622(3) 0.1403(8) 0.101(3) Uani 1 1 d . . . . .
H305 H 0.356479 -0.086693 0.095878 0.121 Uiso 1 1 calc R . . . .
C306 C 0.3545(6) -0.0173(2) 0.1026(6) 0.075(2) Uani 1 1 d . . . . .
H306 H 0.344762 -0.012505 0.034688 0.090 Uiso 1 1 calc R . . . .
C311 C 0.4976(4) 0.09354(19) 0.1252(4) 0.0462(12) Uani 1 1 d . . . . .
C312 C 0.5771(7) 0.0627(4) 0.1458(9) 0.114(4) Uani 1 1 d . . . . .
H312 H 0.566484 0.032064 0.163227 0.137 Uiso 1 1 calc R . . . .
C313 C 0.6751(9) 0.0808(7) 0.1387(16) 0.227(11) Uani 1 1 d . . . . .
H313 H 0.729052 0.059279 0.142088 0.273 Uiso 1 1 calc R . . . .
C314 C 0.7006(9) 0.1214(5) 0.1285(10) 0.115(4) Uani 1 1 d . . . . .
H314 H 0.769420 0.131353 0.140558 0.138 Uiso 1 1 calc R . . . .
C315 C 0.6216(12) 0.1501(5) 0.0989(8) 0.154(7) Uani 1 1 d . . . . .
H315 H 0.635948 0.179128 0.074229 0.185 Uiso 1 1 calc R . . . .
C316 C 0.5170(8) 0.1372(3) 0.1041(8) 0.111(4) Uani 1 1 d . . . . .
H316 H 0.463336 0.158774 0.093014 0.133 Uiso 1 1 calc R . . . .
C321 C 0.3120(4) 0.07796(17) 0.0020(3) 0.0395(11) Uani 1 1 d . . . . .
C322 C 0.3665(6) 0.0620(2) -0.0686(4) 0.0602(17) Uani 1 1 d . . . . .
H322 H 0.433825 0.050796 -0.051563 0.072 Uiso 1 1 calc R . . . .
C323 C 0.3244(7) 0.0620(2) -0.1642(4) 0.075(2) Uani 1 1 d . . . . .
H323 H 0.362230 0.050238 -0.212367 0.090 Uiso 1 1 calc R . . . .
C324 C 0.2286(6) 0.0789(3) -0.1901(5) 0.075(2) Uani 1 1 d . . . . .
H324 H 0.200416 0.079298 -0.256137 0.090 Uiso 1 1 calc R . . . .
C325 C 0.1742(7) 0.0948(4) -0.1219(6) 0.093(3) Uani 1 1 d . . . . .
H325 H 0.107607 0.106563 -0.139992 0.112 Uiso 1 1 calc R . . . .
C326 C 0.2149(6) 0.0942(3) -0.0248(5) 0.075(2) Uani 1 1 d . . . . .
H326 H 0.175538 0.105124 0.023059 0.090 Uiso 1 1 calc R . . . .

loop_
_atom_site_aniso_label
_atom_site_aniso_U_11
_atom_site_aniso_U_22
_atom_site_aniso_U_33
_atom_site_aniso_U_23
_atom_site_aniso_U_13
_atom_site_aniso_U_12
Os1 0.02302(8) 0.02650(9) 0.02190(8) -0.00313(6) 0.00075(6) 0.00380(6)
O1 0.0307(19) 0.065(3) 0.092(3) 0.025(2) -0.014(2) 0.0043(18)
C1 0.029(2) 0.041(2) 0.030(2) -0.0017(18) 0.0036(17) 0.0051(18)
P1 0.0262(5) 0.0337(6) 0.0207(5) 0.0006(4) 0.0034(4) 0.0014(4)
Ag1 0.0608(2) 0.03497(19) 0.03710(19) -0.00549(15) 0.02099(17) 0.01052(17)
C2 0.036(3) 0.059(3) 0.038(3) -0.004(2) 0.007(2) 0.008(2)
P2 0.0315(6) 0.0238(5) 0.0463(7) -0.0018(5) -0.0049(5) 0.0034(4)
C3 0.028(3) 0.112(6) 0.059(4) 0.001(4) 0.008(2) 0.015(3)
P3 0.0426(7) 0.0353(6) 0.0302(6) -0.0062(5) 0.0072(5) 0.0103(5)
C4 0.040(4) 0.127(9) 0.238(14) 0.046(9) 0.011(6) 0.038(5)
C5 0.033(3) 0.143(8) 0.115(7) 0.038(6) 0.004(4) -0.010(4)
C6 0.0243(19) 0.0232(19) 0.030(2) -0.0010(16) 0.0035(16) -0.0003(15)
C7 0.033(2) 0.028(2) 0.029(2) -0.0016(17) 0.0040(17) -0.0011(17)
C8 0.037(2) 0.044(3) 0.030(2) -0.0048(19) 0.0005(18) 0.006(2)
C9 0.077(4) 0.098(5) 0.025(3) 0.002(3) 0.006(3) -0.021(4)
C10 0.054(3) 0.052(3) 0.039(3) -0.014(2) -0.003(2) 0.003(3)
C11 0.035(2) 0.033(2) 0.042(3) 0.007(2) 0.000(2) 0.0013(19)
C26A 0.14(2) 0.020(7) 0.036(9) -0.011(6) -0.040(10) 0.017(9)
C21A 0.041(4) 0.041(4) 0.041(4) 0.0000(10) 0.0049(11) -0.0003(10)
C22A 0.047(11) 0.081(16) 0.091(17) -0.012(13) 0.036(11) -0.007(11)
C23A 0.072(15) 0.091(17) 0.069(14) -0.024(13) 0.025(12) -0.020(13)
C24A 0.094(11) 0.081(10) 0.078(10) -0.012(8) 0.010(8) -0.015(8)
C25A 0.044(8) 0.041(8) 0.028(7) -0.006(6) -0.011(6) -0.005(6)
C101 0.028(2) 0.029(2) 0.034(2) 0.0030(17) 0.0029(17) -0.0019(17)
C102 0.052(3) 0.050(3) 0.036(3) 0.005(2) 0.002(2) 0.009(2)
C103 0.060(4) 0.048(3) 0.053(3) 0.007(3) -0.010(3) 0.016(3)
C104 0.044(3) 0.031(2) 0.077(4) 0.007(3) 0.004(3) 0.011(2)
C105 0.052(3) 0.033(3) 0.066(4) 0.003(2) 0.026(3) 0.008(2)
C106 0.045(3) 0.035(2) 0.038(2) 0.009(2) 0.014(2) 0.009(2)
C111 0.030(2) 0.043(2) 0.024(2) 0.0047(18) 0.0056(16) 0.0070(18)
C112 0.034(2) 0.073(4) 0.027(2) -0.004(2) 0.0019(19) 0.005(2)
C113 0.055(3) 0.084(4) 0.025(2) -0.007(3) 0.005(2) 0.009(3)
C114 0.061(4) 0.070(4) 0.032(3) 0.003(2) 0.020(2) 0.014(3)
C115 0.048(3) 0.067(4) 0.043(3) 0.004(3) 0.022(2) -0.001(3)
C116 0.038(3) 0.052(3) 0.036(2) 0.002(2) 0.011(2) -0.002(2)
C121 0.032(2) 0.041(2) 0.028(2) -0.0029(18) 0.0051(17) -0.0041(19)
C122 0.059(3) 0.045(3) 0.037(3) 0.007(2) -0.002(2) -0.010(2)
C123 0.064(4) 0.044(3) 0.064(4) 0.003(3) 0.001(3) -0.019(3)
C124 0.047(3) 0.056(3) 0.053(3) -0.011(3) -0.001(3) -0.019(3)
C125 0.043(3) 0.062(3) 0.035(3) -0.003(2) -0.005(2) -0.011(2)
C126 0.030(2) 0.046(3) 0.031(2) 0.0012(19) 0.0015(18) -0.0055(19)
C201 0.064(4) 0.034(3) 0.083(5) 0.016(3) 0.012(3) -0.008(3)
C202 0.061(4) 0.051(3) 0.071(4) 0.004(3) 0.023(3) -0.015(3)
C203 0.058(4) 0.081(5) 0.066(4) 0.002(4) 0.022(3) -0.020(3)
C204 0.086(6) 0.090(6) 0.090(6) 0.000(5) 0.016(5) -0.035(5)
C205 0.123(8) 0.092(6) 0.055(4) 0.010(4) 0.008(5) -0.049(6)
C206 0.097(6) 0.056(4) 0.066(4) 0.006(3) -0.011(4) -0.013(4)
C211 0.043(3) 0.020(3) 0.036(3) 0.001(2) -0.017(3) -0.001(2)
C212 0.073(5) 0.075(7) 0.062(4) -0.035(5) 0.005(4) -0.022(4)
C213 0.107(6) 0.100(9) 0.059(5) -0.039(6) 0.003(4) -0.040(5)
C214 0.099(6) 0.051(5) 0.056(4) -0.010(4) -0.023(4) -0.027(4)
C215 0.078(5) 0.141(12) 0.100(7) -0.056(7) -0.009(4) -0.049(6)
C216 0.050(3) 0.081(7) 0.079(5) -0.028(5) -0.008(3) -0.022(4)
C221 0.063(3) 0.031(2) 0.046(3) -0.010(2) -0.020(3) 0.012(2)
C222 0.114(7) 0.046(4) 0.123(7) 0.006(4) -0.062(6) -0.013(4)
C223 0.174(11) 0.044(4) 0.137(9) 0.016(5) -0.088(8) -0.009(5)
C224 0.113(7) 0.060(4) 0.071(5) -0.003(4) -0.035(5) 0.025(4)
C225 0.049(3) 0.055(3) 0.046(3) 0.001(3) -0.008(2) 0.013(3)
C226 0.035(2) 0.032(2) 0.043(3) 0.007(2) -0.002(2) -0.0013(19)
C301 0.043(3) 0.038(3) 0.042(3) -0.001(2) 0.013(2) 0.010(2)
C302 0.078(5) 0.077(5) 0.065(4) 0.011(4) 0.012(4) 0.021(4)
C303 0.078(5) 0.123(8) 0.098(6) 0.062(6) 0.027(5) 0.030(5)
C304 0.095(6) 0.047(4) 0.116(7) 0.011(4) 0.062(5) 0.013(4)
C305 0.134(9) 0.052(4) 0.131(9) 0.007(5) 0.071(7) 0.007(5)
C306 0.096(6) 0.057(4) 0.077(5) -0.005(4) 0.035(4) 0.005(4)
C311 0.052(3) 0.047(3) 0.040(3) -0.013(2) 0.009(2) -0.002(2)
C312 0.060(5) 0.101(7) 0.186(11) -0.034(7) 0.039(6) -0.002(5)
C313 0.057(6) 0.239(19) 0.40(3) -0.17(2) 0.082(11) -0.020(9)
C314 0.081(7) 0.133(10) 0.134(10) -0.041(8) 0.028(6) -0.052(7)
C315 0.171(13) 0.175(13) 0.101(8) 0.044(8) -0.045(8) -0.122(12)
C316 0.112(7) 0.088(6) 0.119(8) 0.027(6) -0.042(6) -0.045(6)
C321 0.049(3) 0.038(3) 0.032(2) -0.0034(19) 0.005(2) 0.004(2)
C322 0.086(5) 0.058(4) 0.036(3) -0.007(3) 0.004(3) 0.026(3)
C323 0.124(7) 0.065(4) 0.034(3) -0.011(3) 0.005(4) 0.012(4)
C324 0.087(5) 0.093(6) 0.039(3) 0.005(3) -0.012(3) -0.022(4)
C325 0.070(5) 0.148(9) 0.058(4) 0.011(5) -0.012(4) 0.015(5)
C326 0.062(4) 0.110(6) 0.052(4) -0.006(4) 0.000(3) 0.025(4)

loop_
_atom_type_symbol
_atom_type_description
_atom_type_scat_dispersion_real
_atom_type_scat_dispersion_imag
_atom_type_scat_source
C C 0.0033 0.0016 'International Tables Vol C Tables 4.2.6.8 and 6.1.1.4'
H H 0.0000 0.0000 'International Tables Vol C Tables 4.2.6.8 and 6.1.1.4'
Ag Ag -0.8971 1.1015 'International Tables Vol C Tables 4.2.6.8 and 6.1.1.4'
O O 0.0106 0.0060 'International Tables Vol C Tables 4.2.6.8 and 6.1.1.4'
Os Os -1.2165 7.6030 'International Tables Vol C Tables 4.2.6.8 and 6.1.1.4'
P P 0.1023 0.0942 'International Tables Vol C Tables 4.2.6.8 and 6.1.1.4'

loop_
_geom_angle_atom_site_label_1
_geom_angle_atom_site_label_2
_geom_angle_atom_site_label_3
_geom_angle
_geom_angle_site_symmetry_1
_geom_angle_site_symmetry_3
_geom_angle_publ_flag
C1 Os1 H 89.3(19) . . ?
C1 Os1 P1 83.71(14) . . ?
C1 Os1 Ag1 52.30(12) . . ?
C1 Os1 P2 95.57(14) . . ?
P1 Os1 H 87(2) . . ?
P1 Os1 Ag1 90.81(3) . . ?
Ag1 Os1 H 37.8(19) . . ?
P2 Os1 H 92(2) . . ?
P2 Os1 P1 178.91(4) . . ?
P2 Os1 Ag1 88.09(3) . . ?
C6 Os1 H 177(2) . . ?
C6 Os1 C1 89.03(16) . . ?
C6 Os1 P1 94.20(11) . . ?
C6 Os1 Ag1 140.18(11) . . ?
C6 Os1 P2 86.60(12) . . ?
C11 Os1 H 85.4(19) . . ?
C11 Os1 C1 173.0(2) . . ?
C11 Os1 P1 91.65(15) . . ?
C11 Os1 Ag1 122.84(16) . . ?
C11 Os1 P2 88.99(15) . . ?
C11 Os1 C6 96.50(19) . . ?
Os1 C1 Ag1 80.84(15) . . ?
C2 C1 Os1 173.9(4) . . ?
C2 C1 Ag1 94.5(4) . . ?
C101 P1 Os1 113.38(14) . . ?
C101 P1 C111 103.3(2) . . ?
C111 P1 Os1 113.82(16) . . ?
C121 P1 Os1 120.14(16) . . ?
C121 P1 C101 100.2(2) . . ?
C121 P1 C111 103.9(2) . . ?
Os1 Ag1 H 33.4(17) . . ?
C1 Ag1 Os1 46.85(11) . . ?
C1 Ag1 H 79.6(17) . . ?
C1 Ag1 C2 26.84(15) . . ?
C1 Ag1 P3 139.42(12) . . ?
C2 Ag1 Os1 73.65(11) . . ?
C2 Ag1 H 105.9(17) . . ?
P3 Ag1 Os1 169.80(4) . . ?
P3 Ag1 H 140.8(17) . . ?
P3 Ag1 C2 113.25(11) . . ?
C1 C2 Ag1 58.6(3) . . ?
C1 C2 C3 174.2(6) . . ?
C3 C2 Ag1 126.7(4) . . ?
C21A P2 Os1 105.0(4) . . ?
C201 P2 Os1 116.33(19) . . ?
C201 P2 C21A 119.5(5) . . ?
C211 P2 Os1 117.2(2) . . ?
C211 P2 C201 100.1(4) . . ?
C211 P2 C221 103.7(3) . . ?
C221 P2 Os1 119.3(2) . . ?
C221 P2 C21A 99.4(4) . . ?
C221 P2 C201 96.8(3) . . ?
C2 C3 C5 116.3(7) . . ?
C4 C3 C2 120.6(8) . . ?
C4 C3 C5 123.0(7) . . ?
C301 P3 Ag1 113.30(16) . . ?
C311 P3 Ag1 111.83(17) . . ?
C311 P3 C301 106.0(3) . . ?
C321 P3 Ag1 116.50(17) . . ?
C321 P3 C301 104.3(2) . . ?
C321 P3 C311 103.9(3) . . ?
C3 C4 H4A 120.0 . . ?
C3 C4 H4B 120.0 . . ?
H4A C4 H4B 120.0 . . ?
C3 C5 H5A 109.5 . . ?
C3 C5 H5B 109.5 . . ?
C3 C5 H5C 109.5 . . ?
H5A C5 H5B 109.5 . . ?
H5A C5 H5C 109.5 . . ?
H5B C5 H5C 109.5 . . ?
C7 C6 Os1 173.7(4) . . ?
C6 C7 C8 179.9(6) . . ?
C7 C8 C10 116.8(5) . . ?
C9 C8 C7 121.3(5) . . ?
C9 C8 C10 121.9(5) . . ?
C8 C9 H9A 120.0 . . ?
C8 C9 H9B 120.0 . . ?
H9A C9 H9B 120.0 . . ?
C8 C10 H10A 109.5 . . ?
C8 C10 H10B 109.5 . . ?
C8 C10 H10C 109.5 . . ?
H10A C10 H10B 109.5 . . ?
H10A C10 H10C 109.5 . . ?
H10B C10 H10C 109.5 . . ?
O1 C11 Os1 175.4(5) . . ?
C21A C26A H26A 120.0 . . ?
C21A C26A C25A 120.0 . . ?
C25A C26A H26A 120.0 . . ?
C26A C21A P2 119.4(6) . . ?
C22A C21A P2 120.6(6) . . ?
C22A C21A C26A 120.0 . . ?
C21A C22A H22A 120.0 . . ?
C21A C22A C23A 120.0 . . ?
C23A C22A H22A 120.0 . . ?
C22A C23A H23A 120.0 . . ?
C24A C23A C22A 120.0 . . ?
C24A C23A H23A 120.0 . . ?
C23A C24A H24A 120.0 . . ?
C23A C24A C25A 120.0 . . ?
C25A C24A H24A 120.0 . . ?
C26A C25A H25A 120.0 . . ?
C24A C25A C26A 120.0 . . ?
C24A C25A H25A 120.0 . . ?
C102 C101 P1 125.0(4) . . ?
C102 C101 C106 118.2(4) . . ?
C106 C101 P1 116.7(3) . . ?
C101 C102 H102 119.7 . . ?
C101 C102 C103 120.6(5) . . ?
C103 C102 H102 119.7 . . ?
C102 C103 H103 119.7 . . ?
C104 C103 C102 120.7(5) . . ?
C104 C103 H103 119.7 . . ?
C103 C104 H104 120.2 . . ?
C103 C104 C105 119.6(5) . . ?
C105 C104 H104 120.2 . . ?
C104 C105 H105 119.7 . . ?
C104 C105 C106 120.6(5) . . ?
C106 C105 H105 119.7 . . ?
C101 C106 C105 120.3(5) . . ?
C101 C106 H106 119.9 . . ?
C105 C106 H106 119.9 . . ?
C112 C111 P1 118.6(4) . . ?
C116 C111 P1 122.9(4) . . ?
C116 C111 C112 118.5(4) . . ?
C111 C112 H112 120.0 . . ?
C111 C112 C113 120.0(5) . . ?
C113 C112 H112 120.0 . . ?
C112 C113 H113 119.6 . . ?
C114 C113 C112 120.8(5) . . ?
C114 C113 H113 119.6 . . ?
C113 C114 H114 120.2 . . ?
C115 C114 C113 119.5(5) . . ?
C115 C114 H114 120.2 . . ?
C114 C115 H115 119.6 . . ?
C114 C115 C116 120.7(5) . . ?
C116 C115 H115 119.6 . . ?
C111 C116 C115 120.2(5) . . ?
C111 C116 H116 119.9 . . ?
C115 C116 H116 119.9 . . ?
C122 C121 P1 119.2(4) . . ?
C126 C121 P1 121.7(4) . . ?
C126 C121 C122 119.1(4) . . ?
C121 C122 H122 120.0 . . ?
C123 C122 C121 119.9(5) . . ?
C123 C122 H122 120.0 . . ?
C122 C123 H123 119.8 . . ?
C124 C123 C122 120.5(5) . . ?
C124 C123 H123 119.8 . . ?
C123 C124 H124 120.1 . . ?
C125 C124 C123 119.8(5) . . ?
C125 C124 H124 120.1 . . ?
C124 C125 H125 119.6 . . ?
C124 C125 C126 120.8(5) . . ?
C126 C125 H125 119.6 . . ?
C121 C126 C125 119.8(5) . . ?
C121 C126 H126 120.1 . . ?
C125 C126 H126 120.1 . . ?
C202 C201 P2 122.2(5) . . ?
C202 C201 C206 115.9(7) . . ?
C206 C201 P2 121.8(6) . . ?
C201 C202 H202 118.5 . . ?
C201 C202 C203 122.9(7) . . ?
C203 C202 H202 118.5 . . ?
C202 C203 H203 118.9 . . ?
C204 C203 C202 122.2(9) . . ?
C204 C203 H203 118.9 . . ?
C203 C204 H204 120.7 . . ?
C203 C204 C205 118.7(9) . . ?
C205 C204 H204 120.7 . . ?
C204 C205 H205 120.4 . . ?
C204 C205 C206 119.2(8) . . ?
C206 C205 H205 120.4 . . ?
C201 C206 H206 119.8 . . ?
C205 C206 C201 120.4(8) . . ?
C205 C206 H206 119.8 . . ?
C212 C211 P2 119.5(7) . . ?
C212 C211 C216 120.1(8) . . ?
C216 C211 P2 120.3(7) . . ?
C211 C212 H212 119.3 . . ?
C211 C212 C213 121.4(12) . . ?
C213 C212 H212 119.3 . . ?
C212 C213 H213 117.8 . . ?
C214 C213 C212 124.4(13) . . ?
C214 C213 H213 117.8 . . ?
C213 C214 H214 121.6 . . ?
C213 C214 C215 116.9(10) . . ?
C215 C214 H214 121.6 . . ?
C214 C215 H215 119.3 . . ?
C216 C215 C214 121.5(11) . . ?
C216 C215 H215 119.3 . . ?
C211 C216 H216 122.6 . . ?
C215 C216 C211 114.8(11) . . ?
C215 C216 H216 122.6 . . ?
C222 C221 P2 121.7(5) . . ?
C226 C221 P2 119.8(4) . . ?
C226 C221 C222 118.1(5) . . ?
C221 C222 H222 119.6 . . ?
C221 C222 C223 120.9(7) . . ?
C223 C222 H222 119.6 . . ?
C222 C223 H223 119.9 . . ?
C224 C223 C222 120.2(7) . . ?
C224 C223 H223 119.9 . . ?
C223 C224 H224 120.2 . . ?
C223 C224 C225 119.6(7) . . ?
C225 C224 H224 120.2 . . ?
C224 C225 H225 120.5 . . ?
C226 C225 C224 119.0(6) . . ?
C226 C225 H225 120.5 . . ?
C221 C226 H226 119.2 . . ?
C225 C226 C221 121.5(5) . . ?
C225 C226 H226 119.2 . . ?
C302 C301 P3 117.3(5) . . ?
C306 C301 P3 125.5(5) . . ?
C306 C301 C302 117.2(6) . . ?
C301 C302 H302 120.1 . . ?
C303 C302 C301 119.8(8) . . ?
C303 C302 H302 120.1 . . ?
C302 C303 H303 120.8 . . ?
C302 C303 C304 118.3(8) . . ?
C304 C303 H303 120.8 . . ?
C303 C304 H304 119.7 . . ?
C305 C304 C303 120.5(8) . . ?
C305 C304 H304 119.7 . . ?
C304 C305 H305 118.0 . . ?
C304 C305 C306 124.0(9) . . ?
C306 C305 H305 118.0 . . ?
C301 C306 C305 119.9(8) . . ?
C301 C306 H306 120.0 . . ?
C305 C306 H306 120.0 . . ?
C312 C311 P3 122.9(6) . . ?
C316 C311 P3 116.6(6) . . ?
C316 C311 C312 120.5(8) . . ?
C311 C312 H312 122.8 . . ?
C311 C312 C313 114.4(12) . . ?
C313 C312 H312 122.8 . . ?
C312 C313 H313 115.6 . . ?
C314 C313 C312 128.9(14) . . ?
C314 C313 H313 115.6 . . ?
C313 C314 H314 122.6 . . ?
C313 C314 C315 114.8(11) . . ?
C315 C314 H314 122.6 . . ?
C314 C315 H315 119.3 . . ?
C314 C315 C316 121.4(11) . . ?
C316 C315 H315 119.3 . . ?
C311 C316 C315 118.0(11) . . ?
C311 C316 H316 121.0 . . ?
C315 C316 H316 121.0 . . ?
C322 C321 P3 121.7(4) . . ?
C322 C321 C326 118.5(5) . . ?
C326 C321 P3 119.8(4) . . ?
C321 C322 H322 119.8 . . ?
C321 C322 C323 120.5(7) . . ?
C323 C322 H322 119.8 . . ?
C322 C323 H323 119.8 . . ?
C324 C323 C322 120.4(7) . . ?
C324 C323 H323 119.8 . . ?
C323 C324 H324 120.1 . . ?
C325 C324 C323 119.9(6) . . ?
C325 C324 H324 120.1 . . ?
C324 C325 H325 119.8 . . ?
C324 C325 C326 120.4(8) . . ?
C326 C325 H325 119.8 . . ?
C321 C326 C325 120.2(7) . . ?
C321 C326 H326 119.9 . . ?
C325 C326 H326 119.9 . . ?

loop_
_geom_bond_atom_site_label_1
_geom_bond_atom_site_label_2
_geom_bond_distance
_geom_bond_site_symmetry_2
_geom_bond_publ_flag
Os1 H 1.66(6) . ?
Os1 C1 2.110(4) . ?
Os1 P1 2.3552(11) . ?
Os1 Ag1 2.8547(4) . ?
Os1 P2 2.3504(12) . ?
Os1 C6 2.070(4) . ?
Os1 C11 1.881(5) . ?
O1 C11 1.142(6) . ?
C1 Ag1 2.288(5) . ?
C1 C2 1.210(7) . ?
P1 C101 1.835(5) . ?
P1 C111 1.836(4) . ?
P1 C121 1.835(5) . ?
Ag1 H 1.85(6) . ?
Ag1 C2 2.672(5) . ?
Ag1 P3 2.3531(12) . ?
C2 C3 1.442(7) . ?
P2 C21A 1.971(8) . ?
P2 C201 1.869(7) . ?
P2 C211 1.804(6) . ?
P2 C221 1.822(5) . ?
C3 C4 1.355(12) . ?
C3 C5 1.457(12) . ?
P3 C301 1.825(5) . ?
P3 C311 1.811(6) . ?
P3 C321 1.809(5) . ?
C4 H4A 0.9500 . ?
C4 H4B 0.9500 . ?
C5 H5A 0.9800 . ?
C5 H5B 0.9800 . ?
C5 H5C 0.9800 . ?
C6 C7 1.198(6) . ?
C7 C8 1.444(6) . ?
C8 C9 1.336(8) . ?
C8 C10 1.487(7) . ?
C9 H9A 0.9500 . ?
C9 H9B 0.9500 . ?
C10 H10A 0.9800 . ?
C10 H10B 0.9800 . ?
C10 H10C 0.9800 . ?
C26A H26A 0.9500 . ?
C26A C21A 1.3900 . ?
C26A C25A 1.3900 . ?
C21A C22A 1.3900 . ?
C22A H22A 0.9500 . ?
C22A C23A 1.3900 . ?
C23A H23A 0.9500 . ?
C23A C24A 1.3900 . ?
C24A H24A 0.9500 . ?
C24A C25A 1.3900 . ?
C25A H25A 0.9500 . ?
C101 C102 1.388(7) . ?
C101 C106 1.388(6) . ?
C102 H102 0.9500 . ?
C102 C103 1.390(8) . ?
C103 H103 0.9500 . ?
C103 C104 1.363(9) . ?
C104 H104 0.9500 . ?
C104 C105 1.368(9) . ?
C105 H105 0.9500 . ?
C105 C106 1.397(7) . ?
C106 H106 0.9500 . ?
C111 C112 1.388(7) . ?
C111 C116 1.387(7) . ?
C112 H112 0.9500 . ?
C112 C113 1.393(7) . ?
C113 H113 0.9500 . ?
C113 C114 1.369(9) . ?
C114 H114 0.9500 . ?
C114 C115 1.360(8) . ?
C115 H115 0.9500 . ?
C115 C116 1.397(7) . ?
C116 H116 0.9500 . ?
C121 C122 1.400(7) . ?
C121 C126 1.392(6) . ?
C122 H122 0.9500 . ?
C122 C123 1.396(8) . ?
C123 H123 0.9500 . ?
C123 C124 1.377(9) . ?
C124 H124 0.9500 . ?
C124 C125 1.375(8) . ?
C125 H125 0.9500 . ?
C125 C126 1.395(7) . ?
C126 H126 0.9500 . ?
C201 C202 1.321(9) . ?
C201 C206 1.413(9) . ?
C202 H202 0.9500 . ?
C202 C203 1.385(9) . ?
C203 H203 0.9500 . ?
C203 C204 1.306(11) . ?
C204 H204 0.9500 . ?
C204 C205 1.385(13) . ?
C205 H205 0.9500 . ?
C205 C206 1.413(12) . ?
C206 H206 0.9500 . ?
C211 C212 1.304(14) . ?
C211 C216 1.449(13) . ?
C212 H212 0.9500 . ?
C212 C213 1.376(13) . ?
C213 H213 0.9500 . ?
C213 C214 1.268(17) . ?
C214 H214 0.9500 . ?
C214 C215 1.435(18) . ?
C215 H215 0.9500 . ?
C215 C216 1.415(14) . ?
C216 H216 0.9500 . ?
C221 C222 1.391(9) . ?
C221 C226 1.384(7) . ?
C222 H222 0.9500 . ?
C222 C223 1.395(11) . ?
C223 H223 0.9500 . ?
C223 C224 1.370(11) . ?
C224 H224 0.9500 . ?
C224 C225 1.409(10) . ?
C225 H225 0.9500 . ?
C225 C226 1.382(7) . ?
C226 H226 0.9500 . ?
C301 C302 1.415(9) . ?
C301 C306 1.368(9) . ?
C302 H302 0.9500 . ?
C302 C303 1.415(12) . ?
C303 H303 0.9500 . ?
C303 C304 1.423(14) . ?
C304 H304 0.9500 . ?
C304 C305 1.221(12) . ?
C305 H305 0.9500 . ?
C305 C306 1.422(11) . ?
C306 H306 0.9500 . ?
C311 C312 1.392(11) . ?
C311 C316 1.352(10) . ?
C312 H312 0.9500 . ?
C312 C313 1.413(15) . ?
C313 H313 0.9500 . ?
C313 C314 1.26(2) . ?
C314 H314 0.9500 . ?
C314 C315 1.366(18) . ?
C315 H315 0.9500 . ?
C315 C316 1.442(16) . ?
C316 H316 0.9500 . ?
C321 C322 1.372(8) . ?
C321 C326 1.375(8) . ?
C322 H322 0.9500 . ?
C322 C323 1.379(8) . ?
C323 H323 0.9500 . ?
C323 C324 1.364(11) . ?
C324 H324 0.9500 . ?
C324 C325 1.343(12) . ?
C325 H325 0.9500 . ?
C325 C326 1.393(10) . ?
C326 H326 0.9500 . ?

loop_
_geom_torsion_atom_site_label_1
_geom_torsion_atom_site_label_2
_geom_torsion_atom_site_label_3
_geom_torsion_atom_site_label_4
_geom_torsion
_geom_torsion_site_symmetry_1
_geom_torsion_site_symmetry_2
_geom_torsion_site_symmetry_3
_geom_torsion_site_symmetry_4
_geom_torsion_publ_flag
Os1 P1 C101 C102 -112.9(4) . . . . ?
Os1 P1 C101 C106 64.0(4) . . . . ?
Os1 P1 C111 C112 56.6(4) . . . . ?
Os1 P1 C111 C116 -121.5(4) . . . . ?
Os1 P1 C121 C122 -170.6(4) . . . . ?
Os1 P1 C121 C126 7.9(5) . . . . ?
Os1 P2 C201 C202 37.3(7) . . . . ?
Os1 P2 C201 C206 -139.0(5) . . . . ?
Os1 P2 C211 C212 64.9(9) . . . . ?
Os1 P2 C211 C216 -113.4(7) . . . . ?
Os1 P2 C221 C222 -153.3(7) . . . . ?
Os1 P2 C221 C226 34.0(6) . . . . ?
P1 C101 C102 C103 174.4(5) . . . . ?
P1 C101 C106 C105 -176.5(4) . . . . ?
P1 C111 C112 C113 176.8(5) . . . . ?
P1 C111 C116 C115 -178.0(4) . . . . ?
P1 C121 C122 C123 179.2(5) . . . . ?
P1 C121 C126 C125 -178.9(4) . . . . ?
Ag1 C2 C3 C4 -80.9(10) . . . . ?
Ag1 C2 C3 C5 100.1(8) . . . . ?
Ag1 P3 C301 C302 -35.7(5) . . . . ?
Ag1 P3 C301 C306 144.1(5) . . . . ?
Ag1 P3 C311 C312 125.2(7) . . . . ?
Ag1 P3 C311 C316 -53.2(7) . . . . ?
Ag1 P3 C321 C322 161.4(5) . . . . ?
Ag1 P3 C321 C326 -18.0(6) . . . . ?
P2 C21A C22A C23A -178.6(10) . . . . ?
P2 C201 C202 C203 173.9(5) . . . . ?
P2 C201 C206 C205 -176.9(6) . . . . ?
P2 C211 C212 C213 -171.1(11) . . . . ?
P2 C211 C216 C215 172.2(10) . . . . ?
P2 C221 C222 C223 -177.1(9) . . . . ?
P2 C221 C226 C225 -178.2(5) . . . . ?
P3 C301 C302 C303 -178.6(6) . . . . ?
P3 C301 C306 C305 178.3(6) . . . . ?
P3 C311 C312 C313 179.3(10) . . . . ?
P3 C311 C316 C315 -178.5(8) . . . . ?
P3 C321 C322 C323 -179.9(6) . . . . ?
P3 C321 C326 C325 178.7(7) . . . . ?
C26A C21A C22A C23A 0.0 . . . . ?
C21A P2 C201 C202 -90.4(7) . . . . ?
C21A P2 C201 C206 93.3(7) . . . . ?
C21A P2 C221 C222 -40.2(9) . . . . ?
C21A P2 C221 C226 147.2(6) . . . . ?
C21A C26A C25A C24A 0.0 . . . . ?
C21A C22A C23A C24A 0.0 . . . . ?
C22A C23A C24A C25A 0.0 . . . . ?
C23A C24A C25A C26A 0.0 . . . . ?
C25A C26A C21A P2 178.7(10) . . . . ?
C25A C26A C21A C22A 0.0 . . . . ?
C101 P1 C111 C112 -66.8(4) . . . . ?
C101 P1 C111 C116 115.1(4) . . . . ?
C101 P1 C121 C122 -45.9(5) . . . . ?
C101 P1 C121 C126 132.7(4) . . . . ?
C101 C102 C103 C104 2.4(9) . . . . ?
C102 C101 C106 C105 0.6(8) . . . . ?
C102 C103 C104 C105 -0.4(10) . . . . ?
C103 C104 C105 C106 -1.4(9) . . . . ?
C104 C105 C106 C101 1.3(8) . . . . ?
C106 C101 C102 C103 -2.4(8) . . . . ?
C111 P1 C101 C102 10.8(5) . . . . ?
C111 P1 C101 C106 -172.3(4) . . . . ?
C111 P1 C121 C122 60.7(5) . . . . ?
C111 P1 C121 C126 -120.7(4) . . . . ?
C111 C112 C113 C114 1.8(10) . . . . ?
C112 C111 C116 C115 4.0(8) . . . . ?
C112 C113 C114 C115 2.7(10) . . . . ?
C113 C114 C115 C116 -3.8(10) . . . . ?
C114 C115 C116 C111 0.4(9) . . . . ?
C116 C111 C112 C113 -5.1(8) . . . . ?
C121 P1 C101 C102 117.8(5) . . . . ?
C121 P1 C101 C106 -65.3(4) . . . . ?
C121 P1 C111 C112 -171.0(4) . . . . ?
C121 P1 C111 C116 11.0(5) . . . . ?
C121 C122 C123 C124 -0.6(10) . . . . ?
C122 C121 C126 C125 -0.3(7) . . . . ?
C122 C123 C124 C125 0.4(10) . . . . ?
C123 C124 C125 C126 -0.1(9) . . . . ?
C124 C125 C126 C121 0.0(8) . . . . ?
C126 C121 C122 C123 0.6(8) . . . . ?
C201 P2 C211 C212 -168.4(8) . . . . ?
C201 P2 C211 C216 13.4(8) . . . . ?
C201 P2 C221 C222 81.3(8) . . . . ?
C201 P2 C221 C226 -91.3(5) . . . . ?
C201 C202 C203 C204 7.5(12) . . . . ?
C202 C201 C206 C205 6.6(10) . . . . ?
C202 C203 C204 C205 -1.5(13) . . . . ?
C203 C204 C205 C206 -1.3(13) . . . . ?
C204 C205 C206 C201 -1.3(12) . . . . ?
C206 C201 C202 C203 -9.6(11) . . . . ?
C211 P2 C201 C202 -90.0(6) . . . . ?
C211 P2 C201 C206 93.7(6) . . . . ?
C211 P2 C221 C222 -20.9(8) . . . . ?
C211 P2 C221 C226 166.5(6) . . . . ?
C211 C212 C213 C214 -9(2) . . . . ?
C212 C211 C216 C215 -6.1(17) . . . . ?
C212 C213 C214 C215 9(2) . . . . ?
C213 C214 C215 C216 -8(2) . . . . ?
C214 C215 C216 C211 7(2) . . . . ?
C216 C211 C212 C213 7.1(18) . . . . ?
C221 P2 C201 C202 164.8(6) . . . . ?
C221 P2 C201 C206 -11.5(6) . . . . ?
C221 P2 C211 C212 -68.8(9) . . . . ?
C221 P2 C211 C216 112.9(7) . . . . ?
C221 C222 C223 C224 1(2) . . . . ?
C222 C221 C226 C225 8.9(10) . . . . ?
C222 C223 C224 C225 -2.1(18) . . . . ?
C223 C224 C225 C226 6.4(13) . . . . ?
C224 C225 C226 C221 -10.0(10) . . . . ?
C226 C221 C222 C223 -4.3(15) . . . . ?
C301 P3 C311 C312 1.3(7) . . . . ?
C301 P3 C311 C316 -177.1(6) . . . . ?
C301 P3 C321 C322 -72.9(6) . . . . ?
C301 P3 C321 C326 107.7(6) . . . . ?
C301 C302 C303 C304 -3.3(12) . . . . ?
C302 C301 C306 C305 -1.9(11) . . . . ?
C302 C303 C304 C305 5.8(14) . . . . ?
C303 C304 C305 C306 -6.6(16) . . . . ?
C304 C305 C306 C301 4.8(15) . . . . ?
C306 C301 C302 C303 1.6(10) . . . . ?
C311 P3 C301 C302 87.3(5) . . . . ?
C311 P3 C301 C306 -92.9(6) . . . . ?
C311 P3 C321 C322 38.0(6) . . . . ?
C311 P3 C321 C326 -141.5(6) . . . . ?
C311 C312 C313 C314 10(3) . . . . ?
C312 C311 C316 C315 3.1(14) . . . . ?
C312 C313 C314 C315 -16(3) . . . . ?
C313 C314 C315 C316 16(2) . . . . ?
C314 C315 C316 C311 -9.9(19) . . . . ?
C316 C311 C312 C313 -2.3(16) . . . . ?
C321 P3 C301 C302 -163.4(5) . . . . ?
C321 P3 C301 C306 16.5(6) . . . . ?
C321 P3 C311 C312 -108.3(7) . . . . ?
C321 P3 C311 C316 73.3(7) . . . . ?
C321 C322 C323 C324 1.4(12) . . . . ?
C322 C321 C326 C325 -0.8(12) . . . . ?
C322 C323 C324 C325 -1.1(13) . . . . ?
C323 C324 C325 C326 -0.1(15) . . . . ?
C324 C325 C326 C321 1.0(15) . . . . ?
C326 C321 C322 C323 -0.4(10) . . . . ?
